data_4320458
loop_
_publ_author_name
'Ming-Cheng Wang'
'Long-Seen Sue'
'Bing-Chung Liau'
'Bao-Tsan Ko'
'Shanmugham Elango'
'Jyh-Horung Chen'

_publ_section_title
;
 Mercury Complexes of meso-Tetra-(p-cyanophenyl)porphyrin and
 N-methylporphyrin: meso- Tetra(p-cyanophenyl)porphyrinatomercury(II) and
 Chloro(N-methyl-meso- tetraphenylporphyrinato)mercury(II)
;
_journal_name_full 'Inorganic Chemistry'
_journal_page_first 6064
_journal_page_last 6068
_journal_paper_doi 10.1021/ic010275v
_journal_volume 40
_journal_year 2001
_chemical_formula_sum 'C46 H33 Cl3 Hg N4'
_chemical_formula_weight 948.70
_chemical_name_systematic
;
 ?
;
_space_group_IT_number 2
_symmetry_cell_setting triclinic
_symmetry_space_group_name_Hall '-P 1'
_symmetry_space_group_name_H-M 'P -1'
_atom_sites_solution_hydrogens geom
_atom_sites_solution_primary direct
_atom_sites_solution_secondary difmap
_audit_creation_method SHELXL-97
_cell_angle_alpha 67.6500(10)
_cell_angle_beta 88.6980(10)
_cell_angle_gamma 64.5910(10)
_cell_formula_units_Z 2
_cell_length_a 12.6343(9)
_cell_length_b 13.3035(9)
_cell_length_c 13.9524(10)
_cell_measurement_temperature 293(2)
_cell_volume 1931.3(2)
_computing_cell_refinement 'Bruker SMART'
_computing_data_collection 'Bruker SMART'
_computing_data_reduction 'Bruker SHELXTL'
_computing_molecular_graphics 'Bruker SHELXTL'
_computing_publication_material 'Bruker SHELXTL'
_computing_structure_refinement 'SHELXL-97 (Sheldrick, 1997)'
_computing_structure_solution 'SHELXS-97 (Sheldrick, 1990)'
_diffrn_ambient_temperature 293(2)
_diffrn_measured_fraction_theta_full 0.974
_diffrn_measured_fraction_theta_max 0.974
_diffrn_measurement_device_type 'CCD area detector'
_diffrn_measurement_method 'phi and omega scans'
_diffrn_radiation_monochromator graphite
_diffrn_radiation_source 'fine-focus sealed tube'
_diffrn_radiation_type MoK\a
_diffrn_radiation_wavelength 0.71073
_diffrn_reflns_av_R_equivalents 0.0213
_diffrn_reflns_av_sigmaI/netI 0.0206
_diffrn_reflns_limit_h_max 15
_diffrn_reflns_limit_h_min -15
_diffrn_reflns_limit_k_max 15
_diffrn_reflns_limit_k_min -16
_diffrn_reflns_limit_l_max 11
_diffrn_reflns_limit_l_min -17
_diffrn_reflns_number 10784
_diffrn_reflns_theta_full 25.97
_diffrn_reflns_theta_max 25.97
_diffrn_reflns_theta_min 1.81
_exptl_absorpt_coefficient_mu 4.232
_exptl_absorpt_correction_type none
_exptl_crystal_density_diffrn 1.631
_exptl_crystal_density_method 'not measured'
_exptl_crystal_F_000 936
_refine_diff_density_max 2.321
_refine_diff_density_min -1.583
_refine_diff_density_rms 0.127
_refine_ls_extinction_method none
_refine_ls_goodness_of_fit_ref 0.955
_refine_ls_hydrogen_treatment mixed
_refine_ls_matrix_type full
_refine_ls_number_parameters 487
_refine_ls_number_reflns 7382
_refine_ls_number_restraints 0
_refine_ls_restrained_S_all 0.955
_refine_ls_R_factor_all 0.0372
_refine_ls_R_factor_gt 0.0354
_refine_ls_shift/su_max 0.001
_refine_ls_shift/su_mean 0.000
_refine_ls_structure_factor_coef Fsqd
_refine_ls_weighting_details 'calc w=1/[\s^2^(Fo^2^)+(0.1000P)^2^+0.0000P] where P=(Fo^2^+2Fc^2^)/3'
_refine_ls_weighting_scheme calc
_refine_ls_wR_factor_gt 0.1043
_refine_ls_wR_factor_ref 0.1064
_reflns_number_gt 6929
_reflns_number_total 7382
_reflns_threshold_expression >2sigma(I)
_cod_data_source_file ic010275v_2.cif
_cod_data_source_block chen77m{Hg(N-Me-tpp)Cl}(compound2)
_cod_depositor_comments
;
The following automatic conversions were performed:

'_symmetry_cell_setting' value 'Triclinic' changed to 'triclinic'
according to the built-in table from CIF Core dictionary named
'cif_core.dic' version 2.4.1 from 2010-06-29.

Automatic conversion script
Id: cif_fix_values 1646 2011-03-28 12:23:43Z adriana 
;
_cod_database_code 4320458

loop_
_symmetry_equiv_pos_as_xyz
'x, y, z'
'-x, -y, -z'

loop_
_atom_site_label
_atom_site_type_symbol
_atom_site_fract_x
_atom_site_fract_y
_atom_site_fract_z
_atom_site_U_iso_or_equiv
_atom_site_adp_type
_atom_site_occupancy
_atom_site_symmetry_multiplicity
_atom_site_calc_flag
_atom_site_refinement_flags
_atom_site_disorder_assembly
_atom_site_disorder_group
Hg Hg 0.260125(11) 1.025731(11) 0.336236(10) 0.03740(8) Uani 1 1 d . . .
Cl Cl 0.07412(12) 1.11815(14) 0.23270(13) 0.0725(4) Uani 1 1 d . . .
N1 N 0.2136(3) 1.2334(3) 0.3722(2) 0.0324(6) Uani 1 1 d . . .
N2 N 0.3901(3) 1.1053(3) 0.2538(3) 0.0351(7) Uani 1 1 d . . .
N3 N 0.4314(3) 0.8642(3) 0.4115(3) 0.0343(6) Uani 1 1 d . . .
N4 N 0.2428(3) 0.9836(3) 0.5160(3) 0.0357(7) Uani 1 1 d . . .
C1 C 0.0922(3) 1.1804(3) 0.5092(3) 0.0357(8) Uani 1 1 d . . .
C2 C 0.1068(3) 1.2547(3) 0.4126(3) 0.0365(8) Uani 1 1 d . . .
C3 C 0.0154(4) 1.3582(4) 0.3320(4) 0.0441(9) Uani 1 1 d . . .
H3A H -0.0648 1.3936 0.3370 0.053 Uiso 1 1 calc R . .
C4 C 0.0646(4) 1.3973(4) 0.2457(4) 0.0448(9) Uani 1 1 d . . .
H4A H 0.0235 1.4633 0.1821 0.054 Uiso 1 1 calc R . .
C5 C 0.1881(3) 1.3203(3) 0.2699(3) 0.0354(8) Uani 1 1 d . . .
C6 C 0.2693(4) 1.3258(4) 0.1985(3) 0.0357(8) Uani 1 1 d . . .
C7 C 0.3694(3) 1.2239(3) 0.1993(3) 0.0343(7) Uani 1 1 d . . .
C8 C 0.4645(4) 1.2247(4) 0.1392(3) 0.0403(9) Uani 1 1 d . . .
H8A H 0.4724 1.2934 0.0959 0.048 Uiso 1 1 calc R . .
C9 C 0.5392(4) 1.1083(4) 0.1572(4) 0.0418(9) Uani 1 1 d . . .
H9A H 0.6082 1.0815 0.1291 0.050 Uiso 1 1 calc R . .
C10 C 0.4915(3) 1.0330(3) 0.2287(3) 0.0331(7) Uani 1 1 d . . .
C11 C 0.5461(3) 0.9034(3) 0.2692(3) 0.0360(8) Uani 1 1 d . . .
C12 C 0.5162(3) 0.8267(3) 0.3525(3) 0.0353(8) Uani 1 1 d . . .
C13 C 0.5767(4) 0.6948(4) 0.3988(3) 0.0419(9) Uani 1 1 d . . .
H13A H 0.6385 0.6455 0.3749 0.050 Uiso 1 1 calc R . .
C14 C 0.5269(4) 0.6561(4) 0.4829(3) 0.0414(9) Uani 1 1 d . . .
H14A H 0.5471 0.5753 0.5266 0.050 Uiso 1 1 calc R . .
C15 C 0.4371(3) 0.7623(3) 0.4929(3) 0.0329(7) Uani 1 1 d . . .
C16 C 0.3720(3) 0.7616(3) 0.5766(3) 0.0336(7) Uani 1 1 d . . .
C17 C 0.2898(3) 0.8651(3) 0.5902(3) 0.0365(8) Uani 1 1 d . . .
C18 C 0.2409(4) 0.8617(4) 0.6852(3) 0.0472(10) Uani 1 1 d . . .
H18A H 0.2582 0.7925 0.7466 0.057 Uiso 1 1 calc R . .
C19 C 0.1651(4) 0.9783(4) 0.6679(3) 0.0483(10) Uani 1 1 d . . .
H19A H 0.1213 1.0044 0.7157 0.058 Uiso 1 1 calc R . .
C20 C 0.1649(3) 1.0541(3) 0.5621(3) 0.0371(8) Uani 1 1 d . . .
C21 C -0.0152(3) 1.2406(4) 0.5520(3) 0.0374(8) Uani 1 1 d . . .
C22 C -0.0871(4) 1.1847(4) 0.5925(4) 0.0422(9) Uani 1 1 d . . .
H22A H -0.0689 1.1090 0.5927 0.051 Uiso 1 1 calc R . .
C23 C -0.1871(5) 1.2424(5) 0.6328(4) 0.0529(12) Uani 1 1 d . . .
H23A H -0.2354 1.2051 0.6592 0.063 Uiso 1 1 calc R . .
C24 C -0.2140(4) 1.3528(5) 0.6334(4) 0.0553(12) Uani 1 1 d . . .
H24A H -0.2790 1.3891 0.6624 0.066 Uiso 1 1 calc R . .
C25 C -0.1452(5) 1.4116(4) 0.5911(4) 0.0561(12) Uani 1 1 d . . .
H25A H -0.1652 1.4881 0.5899 0.067 Uiso 1 1 calc R . .
C26 C -0.0455(4) 1.3550(4) 0.5503(4) 0.0479(10) Uani 1 1 d . . .
H26A H 0.0008 1.3941 0.5219 0.057 Uiso 1 1 calc R . .
C27 C 0.2360(3) 1.4505(3) 0.1171(3) 0.0359(8) Uani 1 1 d . . .
C28 C 0.1979(4) 1.5477(4) 0.1455(4) 0.0432(9) Uani 1 1 d . . .
H28A H 0.1967 1.5336 0.2160 0.052 Uiso 1 1 calc R . .
C29 C 0.1614(5) 1.6664(4) 0.0706(4) 0.0511(11) Uani 1 1 d . . .
H29A H 0.1352 1.7309 0.0911 0.061 Uiso 1 1 calc R . .
C30 C 0.1641(5) 1.6876(4) -0.0322(4) 0.0594(12) Uani 1 1 d . . .
H30A H 0.1415 1.7666 -0.0820 0.071 Uiso 1 1 calc R . .
C31 C 0.2004(6) 1.5926(5) -0.0634(4) 0.0664(15) Uani 1 1 d . . .
H31A H 0.1998 1.6080 -0.1343 0.080 Uiso 1 1 calc R . .
C32 C 0.2373(5) 1.4749(4) 0.0107(4) 0.0542(12) Uani 1 1 d . . .
H32A H 0.2635 1.4110 -0.0105 0.065 Uiso 1 1 calc R . .
C33 C 0.6437(4) 0.8448(3) 0.2154(3) 0.0368(8) Uani 1 1 d . . .
C34 C 0.6171(4) 0.8605(4) 0.1136(3) 0.0414(9) Uani 1 1 d . . .
H34A H 0.5389 0.9077 0.0786 0.050 Uiso 1 1 calc R . .
C35 C 0.7060(5) 0.8065(5) 0.0628(4) 0.0513(12) Uani 1 1 d . . .
H35A H 0.6872 0.8170 -0.0056 0.062 Uiso 1 1 calc R . .
C36 C 0.8224(5) 0.7371(5) 0.1144(4) 0.0548(12) Uani 1 1 d . . .
H36A H 0.8820 0.7015 0.0804 0.066 Uiso 1 1 calc R . .
C37 C 0.8503(4) 0.7205(5) 0.2149(4) 0.0596(13) Uani 1 1 d . . .
H37A H 0.9287 0.6732 0.2495 0.072 Uiso 1 1 calc R . .
C38 C 0.7608(4) 0.7751(5) 0.2661(4) 0.0521(11) Uani 1 1 d . . .
H38A H 0.7801 0.7644 0.3344 0.063 Uiso 1 1 calc R . .
C39 C 0.3966(4) 0.6399(3) 0.6612(3) 0.0362(8) Uani 1 1 d . . .
C40 C 0.4954(5) 0.5743(5) 0.7368(4) 0.0568(12) Uani 1 1 d . . .
H40A H 0.5497 0.6048 0.7350 0.068 Uiso 1 1 calc R . .
C41 C 0.5165(5) 0.4628(5) 0.8164(5) 0.0684(16) Uani 1 1 d . . .
H41A H 0.5852 0.4189 0.8665 0.082 Uiso 1 1 calc R . .
C42 C 0.4385(5) 0.4177(4) 0.8218(4) 0.0557(12) Uani 1 1 d . . .
H42A H 0.4526 0.3434 0.8758 0.067 Uiso 1 1 calc R . .
C43 C 0.3380(5) 0.4818(5) 0.7472(4) 0.0511(11) Uani 1 1 d . . .
H43A H 0.2836 0.4511 0.7508 0.061 Uiso 1 1 calc R . .
C44 C 0.3171(4) 0.5928(4) 0.6660(4) 0.0479(10) Uani 1 1 d . . .
H44A H 0.2495 0.6353 0.6148 0.058 Uiso 1 1 calc R . .
C45 C 0.3275(3) 1.1803(4) 0.4402(3) 0.0387(8) Uani 1 1 d . . .
H45A H 0.3897 1.1727 0.3986 0.058 Uiso 1 1 calc R . .
H45B H 0.3436 1.1011 0.4925 0.058 Uiso 1 1 calc R . .
H45C H 0.3237 1.2323 0.4740 0.058 Uiso 1 1 calc R . .
C60 C 0.8349(7) 0.0199(8) 0.9390(6) 0.088(2) Uani 1 1 d . . .
H60A H 0.8554 -0.0613 0.9443 0.106 Uiso 1 1 calc R . .
H60B H 0.8869 0.0477 0.8967 0.106 Uiso 1 1 calc R . .
Cl1 Cl 0.8605(3) 0.0119(3) 1.06280(19) 0.1070(7) Uani 1 1 d . . .
Cl2 Cl 0.6885(2) 0.1170(3) 0.8749(2) 0.1260(9) Uani 1 1 d . . .

loop_
_atom_site_aniso_label
_atom_site_aniso_U_11
_atom_site_aniso_U_22
_atom_site_aniso_U_33
_atom_site_aniso_U_23
_atom_site_aniso_U_13
_atom_site_aniso_U_12
Hg 0.03221(11) 0.03215(11) 0.03933(12) -0.01071(8) 0.00412(7) -0.01068(8)
Cl 0.0479(7) 0.0660(8) 0.0864(10) -0.0283(7) -0.0187(6) -0.0123(6)
N1 0.0307(15) 0.0262(14) 0.0345(16) -0.0112(12) 0.0090(12) -0.0094(12)
N2 0.0338(16) 0.0277(15) 0.0407(17) -0.0134(13) 0.0140(13) -0.0123(13)
N3 0.0330(16) 0.0286(15) 0.0367(16) -0.0142(13) 0.0103(12) -0.0097(13)
N4 0.0366(16) 0.0258(14) 0.0378(17) -0.0129(13) 0.0108(13) -0.0086(13)
C1 0.0365(19) 0.0291(18) 0.0380(19) -0.0158(16) 0.0122(15) -0.0103(15)
C2 0.0326(18) 0.0274(17) 0.043(2) -0.0150(16) 0.0115(15) -0.0082(15)
C3 0.0319(19) 0.0332(19) 0.047(2) -0.0072(17) 0.0103(17) -0.0059(16)
C4 0.041(2) 0.0305(19) 0.043(2) -0.0059(17) 0.0065(17) -0.0067(17)
C5 0.0358(19) 0.0263(17) 0.040(2) -0.0123(15) 0.0098(15) -0.0115(15)
C6 0.039(2) 0.0305(19) 0.0359(19) -0.0121(16) 0.0072(15) -0.0152(16)
C7 0.0350(18) 0.0273(17) 0.0355(19) -0.0095(15) 0.0060(14) -0.0129(15)
C8 0.039(2) 0.0320(19) 0.043(2) -0.0101(16) 0.0141(17) -0.0150(17)
C9 0.037(2) 0.040(2) 0.048(2) -0.0181(18) 0.0194(17) -0.0173(17)
C10 0.0336(18) 0.0307(18) 0.0309(17) -0.0120(14) 0.0100(14) -0.0121(15)
C11 0.0340(18) 0.0304(18) 0.0335(18) -0.0125(15) 0.0060(14) -0.0067(15)
C12 0.0357(19) 0.0304(18) 0.0357(19) -0.0149(15) 0.0058(15) -0.0103(15)
C13 0.041(2) 0.0297(19) 0.047(2) -0.0177(17) 0.0118(17) -0.0074(16)
C14 0.045(2) 0.0253(17) 0.044(2) -0.0097(16) 0.0094(17) -0.0116(16)
C15 0.0322(18) 0.0263(17) 0.0347(18) -0.0097(14) 0.0053(14) -0.0111(14)
C16 0.0334(18) 0.0230(16) 0.0347(18) -0.0048(14) 0.0033(14) -0.0105(14)
C17 0.0335(19) 0.0304(18) 0.039(2) -0.0119(15) 0.0069(15) -0.0113(15)
C18 0.050(2) 0.034(2) 0.036(2) -0.0031(17) 0.0127(18) -0.0100(18)
C19 0.053(3) 0.041(2) 0.038(2) -0.0142(18) 0.0177(18) -0.0126(19)
C20 0.0380(19) 0.0314(18) 0.0331(19) -0.0107(15) 0.0104(15) -0.0107(16)
C21 0.0350(19) 0.0340(19) 0.039(2) -0.0169(16) 0.0115(15) -0.0103(16)
C22 0.042(2) 0.039(2) 0.044(2) -0.0164(18) 0.0155(18) -0.0168(18)
C23 0.043(2) 0.057(3) 0.052(3) -0.022(2) 0.019(2) -0.018(2)
C24 0.041(2) 0.061(3) 0.052(3) -0.030(2) 0.0158(19) -0.007(2)
C25 0.057(3) 0.043(2) 0.060(3) -0.030(2) 0.014(2) -0.008(2)
C26 0.047(2) 0.042(2) 0.057(3) -0.026(2) 0.018(2) -0.0181(19)
C27 0.0364(19) 0.0274(18) 0.037(2) -0.0094(15) 0.0066(15) -0.0124(15)
C28 0.053(2) 0.036(2) 0.040(2) -0.0148(17) 0.0081(18) -0.0198(19)
C29 0.056(3) 0.0258(19) 0.061(3) -0.0137(19) 0.002(2) -0.0121(19)
C30 0.072(3) 0.033(2) 0.051(3) -0.002(2) 0.004(2) -0.018(2)
C31 0.096(4) 0.047(3) 0.038(2) -0.010(2) 0.009(3) -0.024(3)
C32 0.076(3) 0.038(2) 0.039(2) -0.0159(19) 0.010(2) -0.018(2)
C33 0.039(2) 0.0276(17) 0.039(2) -0.0145(15) 0.0100(16) -0.0099(15)
C34 0.043(2) 0.036(2) 0.040(2) -0.0139(17) 0.0094(17) -0.0151(18)
C35 0.063(3) 0.052(3) 0.045(3) -0.028(2) 0.021(2) -0.025(2)
C36 0.055(3) 0.051(3) 0.059(3) -0.033(2) 0.028(2) -0.017(2)
C37 0.036(2) 0.065(3) 0.063(3) -0.033(3) 0.011(2) -0.006(2)
C38 0.046(2) 0.054(3) 0.045(2) -0.026(2) 0.0069(19) -0.009(2)
C39 0.0373(19) 0.0275(17) 0.0380(19) -0.0098(15) 0.0104(15) -0.0132(15)
C40 0.050(3) 0.046(3) 0.059(3) 0.000(2) 0.000(2) -0.027(2)
C41 0.050(3) 0.047(3) 0.065(3) 0.011(2) -0.008(2) -0.013(2)
C42 0.063(3) 0.030(2) 0.054(3) -0.0030(19) 0.016(2) -0.017(2)
C43 0.066(3) 0.046(2) 0.050(3) -0.018(2) 0.019(2) -0.035(2)
C44 0.052(3) 0.046(2) 0.045(2) -0.014(2) 0.0050(19) -0.026(2)
C45 0.0353(19) 0.041(2) 0.038(2) -0.0158(17) 0.0062(15) -0.0158(17)
C60 0.074(4) 0.101(5) 0.096(5) -0.045(4) 0.025(4) -0.043(4)
Cl1 0.1380(19) 0.1326(19) 0.0947(13) -0.0645(14) 0.0434(13) -0.0852(17)
Cl2 0.0758(12) 0.138(2) 0.1120(17) -0.0192(15) 0.0237(11) -0.0326(13)

loop_
_atom_type_symbol
_atom_type_description
_atom_type_scat_dispersion_real
_atom_type_scat_dispersion_imag
_atom_type_scat_source
C C 0.0033 0.0016 'International Tables Vol C Tables 4.2.6.8 and 6.1.1.4'
H H 0.0000 0.0000 'International Tables Vol C Tables 4.2.6.8 and 6.1.1.4'
N N 0.0061 0.0033 'International Tables Vol C Tables 4.2.6.8 and 6.1.1.4'
Cl Cl 0.1484 0.1585 'International Tables Vol C Tables 4.2.6.8 and 6.1.1.4'
Hg Hg -2.3894 9.2266 'International Tables Vol C Tables 4.2.6.8 and 6.1.1.4'

loop_
_geom_angle_atom_site_label_1
_geom_angle_atom_site_label_2
_geom_angle_atom_site_label_3
_geom_angle
_geom_angle_site_symmetry_1
_geom_angle_site_symmetry_3
_geom_angle_publ_flag
N3 Hg Cl 149.22(9) . . ?
N3 Hg N2 80.20(12) . . ?
Cl Hg N2 113.53(9) . . ?
N3 Hg N4 80.16(11) . . ?
Cl Hg N4 111.05(9) . . ?
N2 Hg N4 121.85(12) . . ?
C5 N1 C2 108.5(3) . . ?
C5 N1 C45 121.9(3) . . ?
C2 N1 C45 121.7(3) . . ?
C10 N2 C7 107.5(3) . . ?
C10 N2 Hg 120.1(2) . . ?
C7 N2 Hg 130.1(2) . . ?
C15 N3 C12 108.1(3) . . ?
C15 N3 Hg 120.5(2) . . ?
C12 N3 Hg 120.6(3) . . ?
C17 N4 C20 106.0(3) . . ?
C17 N4 Hg 120.4(2) . . ?
C20 N4 Hg 130.9(3) . . ?
C2 C1 C20 124.6(3) . . ?
C2 C1 C21 116.0(3) . . ?
C20 C1 C21 119.2(3) . . ?
C1 C2 N1 126.4(3) . . ?
C1 C2 C3 126.6(4) . . ?
N1 C2 C3 106.7(3) . . ?
C4 C3 C2 108.8(4) . . ?
C3 C4 C5 108.3(4) . . ?
N1 C5 C4 107.8(3) . . ?
N1 C5 C6 126.5(4) . . ?
C4 C5 C6 125.4(4) . . ?
C7 C6 C5 124.2(3) . . ?
C7 C6 C27 121.6(3) . . ?
C5 C6 C27 114.1(3) . . ?
N2 C7 C6 124.8(3) . . ?
N2 C7 C8 108.5(3) . . ?
C6 C7 C8 126.6(3) . . ?
C9 C8 C7 107.7(3) . . ?
C8 C9 C10 106.8(3) . . ?
N2 C10 C11 126.1(3) . . ?
N2 C10 C9 109.4(3) . . ?
C11 C10 C9 124.4(3) . . ?
C12 C11 C10 125.9(3) . . ?
C12 C11 C33 117.6(3) . . ?
C10 C11 C33 116.5(3) . . ?
N3 C12 C11 125.3(3) . . ?
N3 C12 C13 108.2(3) . . ?
C11 C12 C13 126.2(3) . . ?
C14 C13 C12 107.5(3) . . ?
C13 C14 C15 107.7(3) . . ?
N3 C15 C16 125.7(3) . . ?
N3 C15 C14 108.5(3) . . ?
C16 C15 C14 125.6(3) . . ?
C17 C16 C15 125.8(3) . . ?
C17 C16 C39 116.7(3) . . ?
C15 C16 C39 117.4(3) . . ?
N4 C17 C16 125.8(3) . . ?
N4 C17 C18 109.8(3) . . ?
C16 C17 C18 124.3(4) . . ?
C19 C18 C17 107.0(4) . . ?
C18 C19 C20 107.2(4) . . ?
N4 C20 C1 123.8(3) . . ?
N4 C20 C19 109.9(3) . . ?
C1 C20 C19 126.2(4) . . ?
C22 C21 C26 119.0(4) . . ?
C22 C21 C1 120.9(4) . . ?
C26 C21 C1 120.0(4) . . ?
C21 C22 C23 120.0(4) . . ?
C24 C23 C22 120.4(5) . . ?
C23 C24 C25 120.6(4) . . ?
C24 C25 C26 119.4(4) . . ?
C21 C26 C25 120.5(4) . . ?
C28 C27 C32 117.8(4) . . ?
C28 C27 C6 119.9(4) . . ?
C32 C27 C6 122.3(4) . . ?
C27 C28 C29 121.4(4) . . ?
C30 C29 C28 119.7(4) . . ?
C29 C30 C31 120.4(4) . . ?
C32 C31 C30 119.9(5) . . ?
C31 C32 C27 120.8(5) . . ?
C34 C33 C38 118.9(4) . . ?
C34 C33 C11 120.0(4) . . ?
C38 C33 C11 121.1(4) . . ?
C33 C34 C35 120.8(5) . . ?
C36 C35 C34 119.6(5) . . ?
C37 C36 C35 120.4(4) . . ?
C36 C37 C38 120.0(5) . . ?
C33 C38 C37 120.3(4) . . ?
C40 C39 C44 118.3(4) . . ?
C40 C39 C16 121.3(4) . . ?
C44 C39 C16 120.4(4) . . ?
C39 C40 C41 121.1(5) . . ?
C42 C41 C40 120.6(5) . . ?
C41 C42 C43 119.6(4) . . ?
C42 C43 C44 120.2(5) . . ?
C39 C44 C43 120.2(5) . . ?
Cl1 C60 Cl2 113.8(4) . . ?

loop_
_geom_bond_atom_site_label_1
_geom_bond_atom_site_label_2
_geom_bond_distance
_geom_bond_site_symmetry_2
_geom_bond_publ_flag
Hg N3 2.190(3) . ?
Hg Cl 2.3334(12) . ?
Hg N2 2.370(3) . ?
Hg N4 2.380(3) . ?
N1 C5 1.388(5) . ?
N1 C2 1.406(5) . ?
N1 C45 1.466(5) . ?
N2 C10 1.367(5) . ?
N2 C7 1.370(5) . ?
N3 C15 1.372(5) . ?
N3 C12 1.375(5) . ?
N4 C17 1.376(5) . ?
N4 C20 1.379(5) . ?
C1 C2 1.400(6) . ?
C1 C20 1.405(5) . ?
C1 C21 1.495(5) . ?
C2 C3 1.418(6) . ?
C3 C4 1.368(6) . ?
C4 C5 1.411(6) . ?
C5 C6 1.418(5) . ?
C6 C7 1.399(5) . ?
C6 C27 1.485(5) . ?
C7 C8 1.452(5) . ?
C8 C9 1.346(6) . ?
C9 C10 1.447(5) . ?
C10 C11 1.423(5) . ?
C11 C12 1.394(6) . ?
C11 C33 1.506(5) . ?
C12 C13 1.447(5) . ?
C13 C14 1.350(6) . ?
C14 C15 1.438(5) . ?
C15 C16 1.412(5) . ?
C16 C17 1.405(5) . ?
C16 C39 1.498(5) . ?
C17 C18 1.442(6) . ?
C18 C19 1.354(6) . ?
C19 C20 1.436(6) . ?
C21 C22 1.391(6) . ?
C21 C26 1.391(6) . ?
C22 C23 1.402(6) . ?
C23 C24 1.361(8) . ?
C24 C25 1.387(8) . ?
C25 C26 1.399(6) . ?
C27 C28 1.381(6) . ?
C27 C32 1.396(6) . ?
C28 C29 1.393(6) . ?
C29 C30 1.355(8) . ?
C30 C31 1.382(8) . ?
C31 C32 1.379(7) . ?
C33 C34 1.382(6) . ?
C33 C38 1.386(6) . ?
C34 C35 1.393(7) . ?
C35 C36 1.382(8) . ?
C36 C37 1.364(8) . ?
C37 C38 1.404(6) . ?
C39 C40 1.363(7) . ?
C39 C44 1.382(6) . ?
C40 C41 1.388(7) . ?
C41 C42 1.345(7) . ?
C42 C43 1.370(8) . ?
C43 C44 1.393(7) . ?
C60 Cl1 1.719(8) . ?
C60 Cl2 1.743(8) . ?
